data_4302587
loop_
_publ_author_name
'Matthew S. Varonka'
'Timothy H. Warren'

_publ_contact_author 'Timothy H. Warren'
_publ_contact_author_email thw@georgetown.edu
_publ_section_title
;
S-Nitrosothiol and Nitric Oxide Reactivity at Zinc Thiolates
;
_journal_name_full 'Inorganic Chemistry'
_journal_page_first 5605
_journal_page_last 5607
_journal_paper_doi 10.1021/ic900664r
_journal_volume 48
_journal_year 2009
_chemical_formula_moiety 'C34 H53 B N6 S Zn'
_chemical_formula_sum 'C34 H53 B N6 S Zn'
_chemical_formula_weight 654.06
_chemical_name_common TpiPr2ZnStBu
_chemical_name_systematic
; 
 ? 
;
_space_group_IT_number 2
_symmetry_cell_setting triclinic
_symmetry_space_group_name_Hall '-P 1'
_symmetry_space_group_name_H-M 'P -1'
_atom_sites_solution_hydrogens geom
_atom_sites_solution_primary direct
_atom_sites_solution_secondary difmap
_audit_creation_method SHELXL-97
_cell_angle_alpha 85.2130(10)
_cell_angle_beta 86.741(2)
_cell_angle_gamma 77.0360(10)
_cell_formula_units_Z 2
_cell_length_a 9.5050(8)
_cell_length_b 12.0757(10)
_cell_length_c 16.4731(14)
_cell_measurement_reflns_used 5663
_cell_measurement_temperature 173(2)
_cell_measurement_theta_max 50.606
_cell_measurement_theta_min 4.401
_cell_volume 1834.7(3)
_computing_cell_refinement 'Bruker SMART'
_computing_data_collection 'Bruker SMART'
_computing_data_reduction 'Bruker SMART'
_computing_molecular_graphics 'ORTEP-3 for Windows; Ferrugia L J (1997), J. Appl. Cryst. 30, 565'
_computing_publication_material 'Bruker SHELXTL'
_computing_structure_refinement 'SHELXL-97 (Sheldrick, 1997)'
_computing_structure_solution 'SHELXS-97 (Sheldrick, 1990)'
_diffrn_ambient_temperature 173(2)
_diffrn_measured_fraction_theta_full 0.992
_diffrn_measured_fraction_theta_max 0.988
_diffrn_measurement_device_type 'SMART platform CCD, Bruker'
_diffrn_measurement_method 'omega scans'
_diffrn_radiation_monochromator graphite
_diffrn_radiation_source 'fine-focus sealed tube'
_diffrn_radiation_type MoK\a
_diffrn_radiation_wavelength 0.71073
_diffrn_reflns_av_R_equivalents 0.0536
_diffrn_reflns_av_sigmaI/netI 0.1009
_diffrn_reflns_limit_h_max 11
_diffrn_reflns_limit_h_min -11
_diffrn_reflns_limit_k_max 14
_diffrn_reflns_limit_k_min -14
_diffrn_reflns_limit_l_max 18
_diffrn_reflns_limit_l_min -20
_diffrn_reflns_number 14711
_diffrn_reflns_theta_full 26.00
_diffrn_reflns_theta_max 26.12
_diffrn_reflns_theta_min 1.74
_exptl_absorpt_coefficient_mu 0.757
_exptl_absorpt_correction_T_max 0.8950
_exptl_absorpt_correction_T_min 0.7938
_exptl_absorpt_correction_type multi-scan
_exptl_absorpt_process_details 'SADABS based on Blessing's method; Blessing, Acta Cryst. (1995) A51 33-38'
_exptl_crystal_colour colorless
_exptl_crystal_density_diffrn 1.184
_exptl_crystal_density_method 'not measured'
_exptl_crystal_description plate
_exptl_crystal_F_000 700
_exptl_crystal_size_max 0.32
_exptl_crystal_size_mid 0.18
_exptl_crystal_size_min 0.15
_refine_diff_density_max 2.190
_refine_diff_density_min -0.573
_refine_diff_density_rms 0.107
_refine_ls_extinction_coef 0.0015(12)
_refine_ls_extinction_expression Fc^*^=kFc[1+0.001xFc^2^\l^3^/sin(2\q)]^-1/4^
_refine_ls_extinction_method SHELXL
_refine_ls_goodness_of_fit_ref 1.037
_refine_ls_hydrogen_treatment mixed
_refine_ls_matrix_type full
_refine_ls_number_parameters 445
_refine_ls_number_reflns 7201
_refine_ls_number_restraints 0
_refine_ls_restrained_S_all 1.037
_refine_ls_R_factor_all 0.1333
_refine_ls_R_factor_gt 0.0733
_refine_ls_shift/su_max 0.000
_refine_ls_shift/su_mean 0.000
_refine_ls_structure_factor_coef Fsqd
_refine_ls_weighting_details 'calc w=1/[\s^2^(Fo^2^)+(0.1221P)^2^+1.7080P] where P=(Fo^2^+2Fc^2^)/3'
_refine_ls_weighting_scheme calc
_refine_ls_wR_factor_gt 0.1949
_refine_ls_wR_factor_ref 0.2267
_reflns_number_gt 4390
_reflns_number_total 7201
_reflns_threshold_expression >2sigma(I)
_cod_data_source_file ic900664r_si_002.cif
_cod_data_source_block TpiPr2ZnSBn
_cod_depositor_comments
;
The following automatic conversions were performed:
'_symmetry_cell_setting' value 'Triclinic' changed to 'triclinic'
according to '/home/saulius/struct/CIF-dictionaries/cif_core.dic'
dictionary named 'cif_core.dic' version 2.4.1 from 2010-06-29.

Automatic conversion script
Id: cif_fix_enum 1527 2010-12-29 10:47:43Z saulius 
;
_cod_database_code 4302587

loop_
_symmetry_equiv_pos_as_xyz
'x, y, z'
'-x, -y, -z'

loop_
_atom_site_label
_atom_site_type_symbol
_atom_site_fract_x
_atom_site_fract_y
_atom_site_fract_z
_atom_site_U_iso_or_equiv
_atom_site_adp_type
_atom_site_occupancy
_atom_site_symmetry_multiplicity
_atom_site_calc_flag
_atom_site_refinement_flags
_atom_site_disorder_assembly
_atom_site_disorder_group
Zn1 Zn 0.50331(7) 0.55614(5) 0.74209(4) 0.0295(2) Uani 1 1 d . . .
S1 S 0.4330(2) 0.74477(13) 0.73354(14) 0.0617(6) Uani 1 1 d . . .
N6 N 0.4803(4) 0.3220(4) 0.7663(3) 0.0294(10) Uani 1 1 d . . .
N3 N 0.6272(4) 0.4863(3) 0.8383(3) 0.0268(10) Uani 1 1 d . . .
N4 N 0.6892(4) 0.3716(3) 0.8335(3) 0.0267(10) Uani 1 1 d . . .
N1 N 0.6470(5) 0.4703(4) 0.6578(3) 0.0316(11) Uani 1 1 d . . .
N5 N 0.3931(4) 0.4292(4) 0.7562(3) 0.0283(10) Uani 1 1 d . . .
N2 N 0.6966(5) 0.3571(4) 0.6809(3) 0.0296(10) Uani 1 1 d . . .
C8 C 0.2547(6) 0.3021(5) 0.7734(4) 0.0388(14) Uani 1 1 d . . .
H8 H 0.1716 0.2702 0.7786 0.047 Uiso 1 1 calc R . .
C4 C 0.6711(6) 0.5185(5) 0.9056(3) 0.0295(12) Uani 1 1 d . . .
C6 C 0.7713(6) 0.3348(5) 0.8995(3) 0.0316(12) Uani 1 1 d . . .
C5 C 0.7625(6) 0.4273(5) 0.9450(3) 0.0385(14) Uani 1 1 d . . .
H5 H 0.8102 0.4281 0.9940 0.046 Uiso 1 1 calc R . .
C7 C 0.2568(5) 0.4170(5) 0.7607(3) 0.0308(12) Uani 1 1 d . . .
C22 C 0.1331(6) 0.5201(5) 0.7548(3) 0.0332(13) Uani 1 1 d . . .
H22 H 0.1592 0.5750 0.7108 0.040 Uiso 1 1 calc R . .
C3 C 0.7817(6) 0.3061(5) 0.6193(4) 0.0392(14) Uani 1 1 d . C .
C2 C 0.7862(8) 0.3887(6) 0.5576(4) 0.0499(17) Uani 1 1 d . . .
H2 H 0.8378 0.3788 0.5067 0.060 Uiso 1 1 calc R . .
C9 C 0.3959(6) 0.2439(5) 0.7770(4) 0.0363(14) Uani 1 1 d . . .
C16 C 0.6192(6) 0.6396(5) 0.9299(4) 0.0363(13) Uani 1 1 d . . .
H16 H 0.5164 0.6662 0.9140 0.044 Uiso 1 1 calc R . .
C29 C 0.1339(7) 0.8285(5) 0.7088(4) 0.0470(16) Uani 1 1 d . . .
C19 C 0.8501(6) 0.2131(5) 0.9162(4) 0.0392(14) Uani 1 1 d . . .
H19 H 0.8770 0.1785 0.8628 0.047 Uiso 1 1 calc R . .
C21 C 0.7555(8) 0.1448(5) 0.9657(5) 0.060(2) Uani 1 1 d . . .
H21A H 0.7227 0.1806 1.0167 0.090 Uiso 1 1 calc R . .
H21B H 0.8110 0.0670 0.9780 0.090 Uiso 1 1 calc R . .
H21C H 0.6716 0.1427 0.9345 0.090 Uiso 1 1 calc R . .
C28 C 0.2806(7) 0.7862(6) 0.6666(4) 0.0505(17) Uani 1 1 d . . .
H28A H 0.2996 0.8469 0.6261 0.061 Uiso 1 1 calc R . .
H28B H 0.2756 0.7198 0.6363 0.061 Uiso 1 1 calc R . .
C10 C 0.6699(8) 0.6076(6) 0.5408(4) 0.0534(18) Uani 1 1 d . . .
H10 H 0.5677 0.6414 0.5580 0.064 Uiso 1 1 calc R A 1
C17 C 0.7032(8) 0.7197(6) 0.8865(4) 0.0576(19) Uani 1 1 d . . .
H17A H 0.8017 0.7021 0.9062 0.086 Uiso 1 1 calc R . .
H17B H 0.6560 0.7982 0.8972 0.086 Uiso 1 1 calc R . .
H17C H 0.7067 0.7110 0.8277 0.086 Uiso 1 1 calc R . .
C25 C 0.4562(6) 0.1162(5) 0.7854(5) 0.0473(17) Uani 1 1 d . . .
H25 H 0.5596 0.1028 0.8000 0.057 Uiso 1 1 calc R . .
C20 C 0.9901(7) 0.2092(6) 0.9605(4) 0.0575(19) Uani 1 1 d . . .
H20A H 1.0471 0.2573 0.9291 0.086 Uiso 1 1 calc R . .
H20B H 1.0465 0.1305 0.9658 0.086 Uiso 1 1 calc R . .
H20C H 0.9655 0.2371 1.0148 0.086 Uiso 1 1 calc R . .
C26 C 0.3743(9) 0.0616(6) 0.8551(5) 0.071(2) Uani 1 1 d . . .
H26A H 0.2753 0.0655 0.8393 0.106 Uiso 1 1 calc R . .
H26B H 0.3718 0.1027 0.9042 0.106 Uiso 1 1 calc R . .
H26C H 0.4235 -0.0183 0.8663 0.106 Uiso 1 1 calc R . .
C30 C 0.0101(9) 0.8183(7) 0.6732(5) 0.064(2) Uani 1 1 d . . .
H30 H 0.0150 0.7801 0.6246 0.077 Uiso 1 1 calc R . .
C13 C 0.8570(8) 0.1832(6) 0.6254(4) 0.0515(18) Uani 1 1 d . . .
H13 H 0.7933 0.1417 0.6605 0.062 Uiso 1 1 calc R B 3
C33 C -0.0063(12) 0.9250(7) 0.8161(6) 0.081(3) Uani 1 1 d . . .
H33 H -0.0106 0.9613 0.8654 0.097 Uiso 1 1 calc R . .
C34 C 0.1239(9) 0.8800(6) 0.7801(5) 0.063(2) Uani 1 1 d . . .
H34 H 0.2098 0.8846 0.8052 0.076 Uiso 1 1 calc R . .
C27 C 0.4513(10) 0.0650(6) 0.7067(5) 0.075(2) Uani 1 1 d . . .
H27A H 0.3507 0.0768 0.6912 0.113 Uiso 1 1 calc R . .
H27B H 0.4942 -0.0168 0.7128 0.113 Uiso 1 1 calc R . .
H27C H 0.5058 0.1015 0.6642 0.113 Uiso 1 1 calc R . .
C15A C 1.031(3) 0.162(3) 0.605(2) 0.112(11) Uani 0.40 1 d P C 4
H15A H 1.0491 0.2075 0.5551 0.167 Uiso 0.40 1 calc PR C 4
H15B H 1.0704 0.0812 0.5980 0.167 Uiso 0.40 1 calc PR C 4
H15C H 1.0779 0.1853 0.6505 0.167 Uiso 0.40 1 calc PR C 4
C12A C 0.748(2) 0.6804(13) 0.5660(10) 0.068(5) Uani 0.50 1 d P D 1
H12A H 0.8415 0.6365 0.5849 0.103 Uiso 0.50 1 calc PR D 1
H12B H 0.6946 0.7223 0.6107 0.103 Uiso 0.50 1 calc PR D 1
H12C H 0.7636 0.7344 0.5204 0.103 Uiso 0.50 1 calc PR D 1
C1 C 0.7012(7) 0.4891(5) 0.5834(3) 0.0380(14) Uani 1 1 d . D .
C23 C 0.1102(6) 0.5793(5) 0.8344(4) 0.0432(15) Uani 1 1 d . . .
H23A H 0.0709 0.5316 0.8769 0.065 Uiso 1 1 calc R . .
H23B H 0.0422 0.6530 0.8263 0.065 Uiso 1 1 calc R . .
H23C H 0.2028 0.5912 0.8510 0.065 Uiso 1 1 calc R . .
B1 B 0.6484(6) 0.3070(5) 0.7640(4) 0.0252(13) Uani 1 1 d . . .
C18 C 0.6217(8) 0.6455(6) 1.0229(4) 0.0530(17) Uani 1 1 d . . .
H18A H 0.7215 0.6213 1.0404 0.080 Uiso 1 1 calc R . .
H18B H 0.5635 0.5951 1.0505 0.080 Uiso 1 1 calc R . .
H18C H 0.5818 0.7239 1.0371 0.080 Uiso 1 1 calc R . .
C24 C -0.0070(6) 0.4903(6) 0.7325(4) 0.0482(16) Uani 1 1 d . . .
H24A H 0.0095 0.4507 0.6821 0.072 Uiso 1 1 calc R . .
H24B H -0.0818 0.5604 0.7243 0.072 Uiso 1 1 calc R . .
H24C H -0.0387 0.4408 0.7766 0.072 Uiso 1 1 calc R . .
C32 C -0.1283(11) 0.9184(7) 0.7824(7) 0.085(3) Uani 1 1 d . . .
H32 H -0.2188 0.9502 0.8079 0.102 Uiso 1 1 calc R . .
C31 C -0.1241(9) 0.8661(9) 0.7111(7) 0.090(3) Uani 1 1 d . . .
H31 H -0.2115 0.8622 0.6873 0.108 Uiso 1 1 calc R . .
C14A C 0.796(2) 0.115(2) 0.564(2) 0.086(9) Uani 0.40 1 d P C 4
H14A H 0.6907 0.1277 0.5722 0.129 Uiso 0.40 1 calc PR C 4
H14B H 0.8389 0.0335 0.5735 0.129 Uiso 0.40 1 calc PR C 4
H14C H 0.8199 0.1409 0.5081 0.129 Uiso 0.40 1 calc PR C 4
C11A C 0.665(2) 0.597(2) 0.4487(13) 0.050(5) Uani 0.50 1 d P D 1
H11A H 0.6406 0.6731 0.4205 0.075 Uiso 0.50 1 calc PR D 1
H11B H 0.5918 0.5547 0.4386 0.075 Uiso 0.50 1 calc PR D 1
H11C H 0.7598 0.5562 0.4282 0.075 Uiso 0.50 1 calc PR D 1
C15B C 0.9932(11) 0.1681(10) 0.6680(8) 0.050(3) Uani 0.60 1 d P C 3
H15D H 1.0598 0.2063 0.6349 0.074 Uiso 0.60 1 calc PR C 3
H15E H 1.0371 0.0867 0.6765 0.074 Uiso 0.60 1 calc PR C 3
H15F H 0.9731 0.2014 0.7208 0.074 Uiso 0.60 1 calc PR C 3
C14B C 0.876(2) 0.1321(15) 0.5435(9) 0.087(6) Uani 0.60 1 d P C 3
H14D H 0.7829 0.1477 0.5175 0.130 Uiso 0.60 1 calc PR C 3
H14E H 0.9134 0.0496 0.5513 0.130 Uiso 0.60 1 calc PR C 3
H14F H 0.9448 0.1661 0.5087 0.130 Uiso 0.60 1 calc PR C 3
C12B C 0.830(2) 0.6397(17) 0.5179(14) 0.084(6) Uani 0.50 1 d P D 2
H12D H 0.8641 0.6666 0.5660 0.126 Uiso 0.50 1 calc PR D 2
H12E H 0.8195 0.6997 0.4734 0.126 Uiso 0.50 1 calc PR D 2
H12F H 0.8989 0.5718 0.5010 0.126 Uiso 0.50 1 calc PR D 2
C11B C 0.594(3) 0.620(3) 0.468(2) 0.103(11) Uani 0.50 1 d P D 2
H11D H 0.5925 0.6952 0.4402 0.154 Uiso 0.50 1 calc PR D 2
H11E H 0.4942 0.6123 0.4809 0.154 Uiso 0.50 1 calc PR D 2
H11F H 0.6415 0.5608 0.4319 0.154 Uiso 0.50 1 calc PR D 2
H1 H 0.705(5) 0.209(4) 0.773(3) 0.021(12) Uiso 1 1 d . . .

loop_
_atom_site_aniso_label
_atom_site_aniso_U_11
_atom_site_aniso_U_22
_atom_site_aniso_U_33
_atom_site_aniso_U_23
_atom_site_aniso_U_13
_atom_site_aniso_U_12
Zn1 0.0237(3) 0.0237(3) 0.0413(4) 0.0032(3) -0.0072(3) -0.0059(2)
S1 0.0549(11) 0.0246(8) 0.1058(16) 0.0051(9) -0.0326(11) -0.0054(8)
N6 0.023(2) 0.027(2) 0.038(3) 0.000(2) -0.0009(19) -0.0068(19)
N3 0.021(2) 0.023(2) 0.036(3) -0.0009(19) 0.0003(19) -0.0054(18)
N4 0.021(2) 0.024(2) 0.033(3) 0.0037(19) -0.0013(18) -0.0037(18)
N1 0.030(2) 0.028(2) 0.037(3) 0.007(2) -0.009(2) -0.009(2)
N5 0.023(2) 0.024(2) 0.038(3) 0.0009(19) -0.0033(19) -0.0051(18)
N2 0.026(2) 0.031(3) 0.032(3) -0.001(2) -0.004(2) -0.0069(19)
C8 0.024(3) 0.037(3) 0.059(4) 0.000(3) -0.004(3) -0.015(2)
C4 0.028(3) 0.032(3) 0.028(3) -0.003(2) -0.002(2) -0.006(2)
C6 0.034(3) 0.033(3) 0.026(3) 0.002(2) -0.002(2) -0.004(2)
C5 0.044(4) 0.040(3) 0.030(3) -0.002(3) -0.009(3) -0.004(3)
C7 0.021(3) 0.032(3) 0.040(3) 0.001(2) -0.006(2) -0.008(2)
C22 0.024(3) 0.032(3) 0.041(3) 0.004(2) -0.005(2) -0.002(2)
C3 0.036(3) 0.048(4) 0.032(3) -0.004(3) 0.000(3) -0.008(3)
C2 0.065(4) 0.055(4) 0.024(3) 0.005(3) 0.007(3) -0.006(4)
C9 0.026(3) 0.030(3) 0.054(4) 0.001(3) -0.003(3) -0.010(2)
C16 0.032(3) 0.033(3) 0.045(4) -0.006(3) -0.010(3) -0.006(2)
C29 0.046(4) 0.029(3) 0.057(4) 0.015(3) -0.003(3) 0.004(3)
C19 0.043(3) 0.035(3) 0.033(3) 0.000(3) -0.010(3) 0.007(3)
C21 0.060(5) 0.035(4) 0.078(5) 0.013(3) -0.001(4) -0.003(3)
C28 0.046(4) 0.043(4) 0.059(4) 0.011(3) -0.016(3) -0.005(3)
C10 0.067(5) 0.046(4) 0.040(4) 0.014(3) -0.001(3) -0.005(3)
C17 0.058(4) 0.051(4) 0.065(5) -0.001(4) 0.010(4) -0.020(4)
C25 0.029(3) 0.022(3) 0.092(5) 0.005(3) -0.008(3) -0.009(2)
C20 0.050(4) 0.049(4) 0.066(5) 0.009(3) -0.020(4) 0.005(3)
C26 0.091(6) 0.033(4) 0.088(6) 0.012(4) -0.003(5) -0.018(4)
C30 0.062(5) 0.066(5) 0.063(5) 0.011(4) -0.011(4) -0.013(4)
C13 0.065(5) 0.040(4) 0.039(4) -0.001(3) 0.013(3) 0.006(3)
C33 0.102(8) 0.053(5) 0.081(6) 0.002(4) 0.019(6) -0.011(5)
C34 0.072(5) 0.054(5) 0.061(5) 0.001(4) -0.004(4) -0.008(4)
C27 0.093(6) 0.039(4) 0.085(6) -0.014(4) 0.027(5) 0.002(4)
C15A 0.061(15) 0.12(2) 0.15(3) -0.09(2) -0.014(17) 0.015(15)
C12A 0.102(15) 0.046(9) 0.062(11) 0.016(8) -0.032(10) -0.028(10)
C1 0.046(4) 0.038(3) 0.029(3) 0.005(3) -0.005(3) -0.009(3)
C23 0.030(3) 0.049(4) 0.047(4) -0.003(3) -0.001(3) -0.002(3)
B1 0.022(3) 0.024(3) 0.030(3) 0.000(2) -0.001(2) -0.004(2)
C18 0.056(4) 0.050(4) 0.053(4) -0.012(3) 0.004(3) -0.010(3)
C24 0.026(3) 0.054(4) 0.066(4) -0.005(3) -0.014(3) -0.009(3)
C32 0.074(7) 0.042(5) 0.116(8) 0.018(5) 0.042(6) 0.015(4)
C31 0.044(5) 0.101(8) 0.115(8) 0.036(7) -0.023(5) -0.007(5)
C14A 0.043(13) 0.056(14) 0.15(3) 0.000(15) 0.028(14) 0.005(11)
C11A 0.056(12) 0.062(13) 0.030(8) 0.022(7) -0.011(9) -0.017(11)
C15B 0.026(6) 0.041(7) 0.073(9) 0.012(6) 0.010(6) 0.001(5)
C14B 0.124(17) 0.068(11) 0.046(9) -0.014(7) 0.008(10) 0.026(11)
C12B 0.069(12) 0.073(13) 0.111(17) 0.036(11) -0.006(11) -0.032(10)
C11B 0.11(2) 0.070(16) 0.13(3) 0.032(17) -0.08(2) -0.026(19)

loop_
_atom_type_symbol
_atom_type_description
_atom_type_scat_dispersion_real
_atom_type_scat_dispersion_imag
_atom_type_scat_source
C C 0.0033 0.0016 'International Tables Vol C Tables 4.2.6.8 and 6.1.1.4'
H H 0.0000 0.0000 'International Tables Vol C Tables 4.2.6.8 and 6.1.1.4'
B B 0.0013 0.0007 'International Tables Vol C Tables 4.2.6.8 and 6.1.1.4'
N N 0.0061 0.0033 'International Tables Vol C Tables 4.2.6.8 and 6.1.1.4'
S S 0.1246 0.1234 'International Tables Vol C Tables 4.2.6.8 and 6.1.1.4'
Zn Zn 0.2839 1.4301 'International Tables Vol C Tables 4.2.6.8 and 6.1.1.4'

loop_
_geom_angle_atom_site_label_1
_geom_angle_atom_site_label_2
_geom_angle_atom_site_label_3
_geom_angle
_geom_angle_site_symmetry_1
_geom_angle_site_symmetry_3
_geom_angle_publ_flag
N5 Zn1 N3 91.09(16) . . ?
N5 Zn1 N1 91.79(17) . . ?
N3 Zn1 N1 93.52(17) . . ?
N5 Zn1 S1 132.82(13) . . ?
N3 Zn1 S1 115.68(13) . . ?
N1 Zn1 S1 122.12(13) . . ?
C28 S1 Zn1 108.5(2) . . ?
C9 N6 N5 109.0(4) . . ?
C9 N6 B1 131.2(4) . . ?
N5 N6 B1 119.8(4) . . ?
C4 N3 N4 107.6(4) . . ?
C4 N3 Zn1 138.8(4) . . ?
N4 N3 Zn1 113.6(3) . . ?
C6 N4 N3 108.5(4) . . ?
C6 N4 B1 131.7(4) . . ?
N3 N4 B1 119.6(4) . . ?
C1 N1 N2 107.3(5) . . ?
C1 N1 Zn1 139.1(4) . . ?
N2 N1 Zn1 113.4(3) . . ?
C7 N5 N6 107.2(4) . . ?
C7 N5 Zn1 139.0(4) . . ?
N6 N5 Zn1 113.8(3) . . ?
C3 N2 N1 109.2(4) . . ?
C3 N2 B1 130.7(5) . . ?
N1 N2 B1 120.1(4) . . ?
C9 C8 C7 106.5(5) . . ?
N3 C4 C5 109.7(5) . . ?
N3 C4 C16 120.8(5) . . ?
C5 C4 C16 129.5(5) . . ?
N4 C6 C5 107.3(5) . . ?
N4 C6 C19 123.2(5) . . ?
C5 C6 C19 129.4(5) . . ?
C4 C5 C6 106.9(5) . . ?
N5 C7 C8 109.6(5) . . ?
N5 C7 C22 120.5(5) . . ?
C8 C7 C22 129.9(5) . . ?
C7 C22 C23 110.7(5) . . ?
C7 C22 C24 112.3(5) . . ?
C23 C22 C24 110.1(5) . . ?
N2 C3 C2 107.0(5) . . ?
N2 C3 C13 123.0(5) . . ?
C2 C3 C13 129.9(6) . . ?
C3 C2 C1 107.0(5) . . ?
N6 C9 C8 107.6(5) . . ?
N6 C9 C25 123.4(5) . . ?
C8 C9 C25 128.8(5) . . ?
C17 C16 C4 112.6(5) . . ?
C17 C16 C18 110.3(5) . . ?
C4 C16 C18 111.4(5) . . ?
C34 C29 C30 119.8(7) . . ?
C34 C29 C28 120.4(7) . . ?
C30 C29 C28 119.7(7) . . ?
C6 C19 C21 111.2(5) . . ?
C6 C19 C20 109.7(5) . . ?
C21 C19 C20 110.7(5) . . ?
C29 C28 S1 115.5(5) . . ?
C12A C10 C11B 127.1(15) . . ?
C12A C10 C1 115.2(8) . . ?
C11B C10 C1 115.6(14) . . ?
C12A C10 C11A 117.9(13) . . ?
C11B C10 C11A 28.5(12) . . ?
C1 C10 C11A 108.6(11) . . ?
C12A C10 C12B 42.7(10) . . ?
C11B C10 C12B 108.1(15) . . ?
C1 C10 C12B 106.3(8) . . ?
C11A C10 C12B 84.9(12) . . ?
C27 C25 C9 110.7(6) . . ?
C27 C25 C26 112.1(6) . . ?
C9 C25 C26 109.8(5) . . ?
C29 C30 C31 118.0(8) . . ?
C15B C13 C3 110.0(7) . . ?
C15B C13 C14B 113.5(10) . . ?
C3 C13 C14B 112.3(8) . . ?
C15B C13 C14A 135.7(11) . . ?
C3 C13 C14A 111.0(11) . . ?
C14B C13 C14A 33.0(9) . . ?
C15B C13 C15A 40.1(10) . . ?
C3 C13 C15A 113.4(12) . . ?
C14B C13 C15A 76.4(12) . . ?
C14A C13 C15A 106.5(12) . . ?
C32 C33 C34 120.3(9) . . ?
C33 C34 C29 121.4(8) . . ?
N1 C1 C2 109.5(5) . . ?
N1 C1 C10 120.7(6) . . ?
C2 C1 C10 129.9(6) . . ?
N2 B1 N4 110.0(4) . . ?
N2 B1 N6 108.6(4) . . ?
N4 B1 N6 108.8(4) . . ?
C33 C32 C31 120.6(8) . . ?
C32 C31 C30 119.9(8) . . ?

loop_
_geom_bond_atom_site_label_1
_geom_bond_atom_site_label_2
_geom_bond_distance
_geom_bond_site_symmetry_2
_geom_bond_publ_flag
Zn1 N5 2.034(4) . ?
Zn1 N3 2.038(4) . ?
Zn1 N1 2.063(5) . ?
Zn1 S1 2.2202(17) . ?
S1 C28 1.825(6) . ?
N6 C9 1.363(6) . ?
N6 N5 1.374(6) . ?
N6 B1 1.566(7) . ?
N3 C4 1.324(7) . ?
N3 N4 1.386(6) . ?
N4 C6 1.360(7) . ?
N4 B1 1.550(7) . ?
N1 C1 1.324(7) . ?
N1 N2 1.371(6) . ?
N5 C7 1.333(6) . ?
N2 C3 1.360(7) . ?
N2 B1 1.538(7) . ?
C8 C9 1.370(8) . ?
C8 C7 1.391(8) . ?
C4 C5 1.379(8) . ?
C4 C16 1.515(8) . ?
C6 C5 1.381(8) . ?
C6 C19 1.503(8) . ?
C7 C22 1.509(7) . ?
C22 C23 1.526(8) . ?
C22 C24 1.527(7) . ?
C3 C2 1.369(8) . ?
C3 C13 1.494(9) . ?
C2 C1 1.382(9) . ?
C9 C25 1.517(8) . ?
C16 C17 1.500(8) . ?
C16 C18 1.542(9) . ?
C29 C34 1.364(10) . ?
C29 C30 1.379(10) . ?
C29 C28 1.522(9) . ?
C19 C21 1.513(9) . ?
C19 C20 1.544(9) . ?
C10 C12A 1.373(17) . ?
C10 C11B 1.42(3) . ?
C10 C1 1.515(8) . ?
C10 C11A 1.54(2) . ?
C10 C12B 1.664(18) . ?
C25 C27 1.490(10) . ?
C25 C26 1.537(9) . ?
C30 C31 1.410(12) . ?
C13 C15B 1.475(14) . ?
C13 C14B 1.515(16) . ?
C13 C14A 1.57(3) . ?
C13 C15A 1.64(3) . ?
C33 C32 1.334(14) . ?
C33 C34 1.359(12) . ?
C32 C31 1.374(13) . ?
